data_7153024
loop_
_publ_author_name
'Lee, Yu-Ting'
'Lee, Yen-Te'
'Lee, Chia-Jui'
'Sheu, Chia-Ning'
'Lin, Bo-Yu'
'Wang, Jeng-Han'
'Lin, Wenwei'

_publ_section_title
;
 Chemoselective synthesis of tetrasubstituted furans via intramolecular
 Wittig reactions: mechanism and theoretical analysis.
;
_journal_issue 31
_journal_name_full 'Organic &amp; biomolecular chemistry'
_journal_page_first 5156
_journal_page_last 5161
_journal_paper_doi 10.1039/c3ob40858b
_journal_volume 11
_journal_year 2013
_chemical_formula_moiety 'C28 H22 Br N O3'
_chemical_formula_sum 'C28 H22 Br N O3'
_chemical_formula_weight 500.38
_chemical_name_systematic
;
?
;
_space_group_IT_number 2
_symmetry_cell_setting triclinic
_symmetry_space_group_name_Hall '-P 1'
_symmetry_space_group_name_H-M 'P -1'
_atom_sites_solution_hydrogens geom
_atom_sites_solution_primary direct
_atom_sites_solution_secondary difmap
_audit_creation_method SHELXL-97
_cell_angle_alpha 67.414(12)
_cell_angle_beta 89.449(9)
_cell_angle_gamma 67.009(8)
_cell_formula_units_Z 4
_cell_length_a 12.4196(15)
_cell_length_b 13.915(2)
_cell_length_c 17.027(2)
_cell_measurement_reflns_used 0
_cell_measurement_temperature 200(2)
_cell_measurement_theta_max 0
_cell_measurement_theta_min 0
_cell_volume 2466.7(6)
_computing_molecular_graphics 'Ortep-3 for Windows (Farrugia, 1997)'
_computing_publication_material 'WinGX publication routines (Farrugia, 1999)'
_computing_structure_refinement 'SHELXL-97 (Sheldrick, 1997)'
_computing_structure_solution 'SHELXS-86 (Sheldrick, 1986)'
_diffrn_ambient_temperature 200(2)
_diffrn_measured_fraction_theta_full 0.955
_diffrn_measured_fraction_theta_max 0.955
_diffrn_radiation_monochromator graphite
_diffrn_radiation_source 'fine-focus sealed tube'
_diffrn_radiation_type MoK\a
_diffrn_radiation_wavelength 0.71073
_diffrn_reflns_av_R_equivalents 0.0757
_diffrn_reflns_av_sigmaI/netI 0.1658
_diffrn_reflns_limit_h_max 14
_diffrn_reflns_limit_h_min -14
_diffrn_reflns_limit_k_max 16
_diffrn_reflns_limit_k_min -16
_diffrn_reflns_limit_l_max 20
_diffrn_reflns_limit_l_min -20
_diffrn_reflns_number 18122
_diffrn_reflns_theta_full 25.03
_diffrn_reflns_theta_max 25.03
_diffrn_reflns_theta_min 1.81
_exptl_absorpt_coefficient_mu 1.695
_exptl_absorpt_correction_T_max 0.8763
_exptl_absorpt_correction_T_min 0.4613
_exptl_absorpt_correction_type multi-scan
_exptl_crystal_colour colorless
_exptl_crystal_density_diffrn 1.347
_exptl_crystal_density_method 'not measured'
_exptl_crystal_description prism
_exptl_crystal_F_000 1024
_exptl_crystal_size_max 0.54
_exptl_crystal_size_mid 0.48
_exptl_crystal_size_min 0.08
_refine_diff_density_max 0.950
_refine_diff_density_min -0.736
_refine_diff_density_rms 0.098
_refine_ls_extinction_method none
_refine_ls_goodness_of_fit_ref 0.975
_refine_ls_hydrogen_treatment constr
_refine_ls_matrix_type full
_refine_ls_number_parameters 599
_refine_ls_number_reflns 8323
_refine_ls_number_restraints 0
_refine_ls_restrained_S_all 0.975
_refine_ls_R_factor_all 0.2041
_refine_ls_R_factor_gt 0.0821
_refine_ls_shift/su_max 0.004
_refine_ls_shift/su_mean 0.001
_refine_ls_structure_factor_coef Fsqd
_refine_ls_weighting_details 'calc w=1/[\s^2^(Fo^2^)+(0.1355P)^2^+0.0000P] where P=(Fo^2^+2Fc^2^)/3'
_refine_ls_weighting_scheme calc
_refine_ls_wR_factor_gt 0.2058
_refine_ls_wR_factor_ref 0.2642
_reflns_number_gt 3485
_reflns_number_total 8323
_reflns_threshold_expression >2sigma(I)
_cod_data_source_file c3ob40858b.txt
_cod_data_source_block a12767
_cod_original_cell_volume 2466.8(6)
_cod_database_code 7153024

loop_
_symmetry_equiv_pos_as_xyz
'x, y, z'
'-x, -y, -z'

loop_
_atom_site_label
_atom_site_type_symbol
_atom_site_fract_x
_atom_site_fract_y
_atom_site_fract_z
_atom_site_U_iso_or_equiv
_atom_site_adp_type
_atom_site_occupancy
_atom_site_symmetry_multiplicity
_atom_site_calc_flag
_atom_site_refinement_flags
_atom_site_disorder_assembly
_atom_site_disorder_group
C1 C 1.1926(6) 0.6421(7) 0.4905(5) 0.046(2) Uani 1 1 d . . .
C2 C 1.1600(7) 0.6985(7) 0.5443(5) 0.050(2) Uani 1 1 d . . .
H2 H 1.2150 0.7171 0.5669 0.060 Uiso 1 1 calc R . .
C3 C 1.0473(7) 0.7276(7) 0.5649(5) 0.047(2) Uani 1 1 d . . .
H3 H 1.0249 0.7669 0.6015 0.056 Uiso 1 1 calc R . .
C4 C 0.9673(7) 0.7004(6) 0.5333(5) 0.0407(19) Uani 1 1 d . C .
C5 C 0.9992(7) 0.6444(7) 0.4784(5) 0.051(2) Uani 1 1 d . . .
H5 H 0.9444 0.6261 0.4553 0.061 Uiso 1 1 calc R . .
C6 C 1.1133(7) 0.6161(7) 0.4582(5) 0.054(2) Uani 1 1 d . . .
H6 H 1.1361 0.5777 0.4211 0.065 Uiso 1 1 calc R . .
C7 C 0.8445(7) 0.7368(7) 0.5513(5) 0.043(2) Uani 1 1 d . . .
C8 C 0.7741(6) 0.8212(7) 0.5754(4) 0.0370(19) Uani 1 1 d . C .
C9 C 0.6614(6) 0.8129(7) 0.5819(5) 0.044(2) Uani 1 1 d . . .
C10 C 0.5561(7) 0.8734(8) 0.6032(5) 0.055(2) Uani 1 1 d . C .
H10 H 0.5475 0.9350 0.6179 0.066 Uiso 1 1 calc R . .
C11 C 0.4641(8) 0.8417(9) 0.6025(6) 0.064(3) Uani 1 1 d . . .
H11 H 0.3902 0.8831 0.6154 0.077 Uiso 1 1 calc R C .
C12 C 0.4795(8) 0.7486(11) 0.5828(6) 0.086(4) Uani 1 1 d . C .
H12 H 0.4151 0.7277 0.5836 0.103 Uiso 1 1 calc R . .
C13 C 0.5839(9) 0.6858(9) 0.5624(6) 0.076(3) Uani 1 1 d . . .
H13 H 0.5936 0.6226 0.5494 0.091 Uiso 1 1 calc R C .
C14 C 0.6739(7) 0.7218(8) 0.5621(5) 0.054(2) Uani 1 1 d . C .
C15 C 0.8042(6) 0.9059(7) 0.5877(5) 0.0363(19) Uani 1 1 d . . .
C16 C 0.8266(6) 0.9850(8) 0.5131(5) 0.043(2) Uani 1 1 d . C .
C17 C 0.8074(6) 0.9127(7) 0.6653(5) 0.043(2) Uani 1 1 d . A .
C18 C 0.8452(6) 0.9862(7) 0.6899(5) 0.044(2) Uani 1 1 d . . .
C19 C 0.9271(7) 1.0241(7) 0.6531(5) 0.049(2) Uani 1 1 d . C .
H19 H 0.9608 1.0033 0.6086 0.059 Uiso 1 1 calc R . .
C20 C 0.9627(7) 1.0913(7) 0.6783(5) 0.056(2) Uani 1 1 d . . .
H20 H 1.0184 1.1182 0.6507 0.067 Uiso 1 1 calc R C .
C21 C 0.9166(8) 1.1186(8) 0.7435(6) 0.069(3) Uani 1 1 d . C .
H21 H 0.9413 1.1640 0.7622 0.083 Uiso 1 1 calc R . .
C22 C 0.8334(9) 1.0806(8) 0.7833(6) 0.075(3) Uani 1 1 d . . .
H22 H 0.8013 1.1008 0.8284 0.090 Uiso 1 1 calc R C .
C23 C 0.7979(7) 1.0143(8) 0.7575(5) 0.060(2) Uani 1 1 d . C .
H23 H 0.7419 0.9876 0.7849 0.073 Uiso 1 1 calc R . .
C24 C 0.8580(10) 0.7337(9) 0.7801(5) 0.056(2) Uani 1 1 d . A .
C25 C 0.8125(9) 0.6615(9) 0.8504(6) 0.069(3) Uani 1 1 d . . .
C26 C 0.7256(10) 0.6369(10) 0.8090(7) 0.112(4) Uani 1 1 d . A .
H26A H 0.6554 0.7085 0.7772 0.168 Uiso 1 1 calc R . .
H26B H 0.7019 0.5829 0.8537 0.168 Uiso 1 1 calc R . .
H26C H 0.7628 0.6035 0.7691 0.168 Uiso 1 1 calc R . .
C27 C 0.9158(12) 0.5463(12) 0.9015(8) 0.153(6) Uani 1 1 d . A .
H27A H 0.9502 0.5098 0.8626 0.229 Uiso 1 1 calc R . .
H27B H 0.8875 0.4969 0.9463 0.229 Uiso 1 1 calc R . .
H27C H 0.9763 0.5580 0.9284 0.229 Uiso 1 1 calc R . .
C28 C 0.788(3) 0.702(2) 0.9154(15) 0.083(9) Uiso 0.56(4) 1 d P A 1
H28A H 0.7586 0.6532 0.9605 0.124 Uiso 0.56(4) 1 calc PR A 1
H28B H 0.7269 0.7808 0.8908 0.124 Uiso 0.56(4) 1 calc PR A 1
H28C H 0.8600 0.6990 0.9405 0.124 Uiso 0.56(4) 1 calc PR A 1
C28' C 0.711(4) 0.745(3) 0.887(2) 0.096(12) Uiso 0.44(4) 1 d P A 2
H28D H 0.6813 0.6989 0.9334 0.145 Uiso 0.44(4) 1 calc PR A 2
H28E H 0.6456 0.8036 0.8405 0.145 Uiso 0.44(4) 1 calc PR A 2
H28F H 0.7469 0.7827 0.9104 0.145 Uiso 0.44(4) 1 calc PR A 2
C29 C 0.6958(7) 0.6374(7) 1.2353(6) 0.056(2) Uani 1 1 d . . .
C30 C 0.6651(7) 0.6927(7) 1.1480(5) 0.056(2) Uani 1 1 d . . .
H30 H 0.7220 0.7088 1.1139 0.068 Uiso 1 1 calc R . .
C31 C 0.5540(7) 0.7251(7) 1.1088(5) 0.052(2) Uani 1 1 d . . .
H31 H 0.5342 0.7633 1.0477 0.062 Uiso 1 1 calc R . .
C32 C 0.4686(7) 0.7024(6) 1.1581(5) 0.043(2) Uani 1 1 d . . .
C33 C 0.5022(8) 0.6429(7) 1.2477(5) 0.054(2) Uani 1 1 d . . .
H33 H 0.4468 0.6235 1.2820 0.065 Uiso 1 1 calc R . .
C34 C 0.6123(9) 0.6125(8) 1.2864(5) 0.062(2) Uani 1 1 d . . .
H34 H 0.6331 0.5746 1.3474 0.074 Uiso 1 1 calc R . .
C35 C 0.3490(7) 0.7365(7) 1.1177(5) 0.050(2) Uani 1 1 d . . .
C36 C 0.2838(7) 0.8160(7) 1.0413(5) 0.047(2) Uani 1 1 d . . .
C37 C 0.1686(7) 0.8113(8) 1.0399(6) 0.054(2) Uani 1 1 d . . .
C38 C 0.0621(8) 0.8730(8) 0.9790(6) 0.066(3) Uani 1 1 d . . .
H38 H 0.0553 0.9314 0.9242 0.079 Uiso 1 1 calc R . .
C39 C -0.0312(8) 0.8437(10) 1.0034(8) 0.079(3) Uani 1 1 d . . .
H39 H -0.1045 0.8824 0.9652 0.095 Uiso 1 1 calc R . .
C40 C -0.0180(10) 0.7586(11) 1.0830(10) 0.092(4) Uani 1 1 d . . .
H40 H -0.0833 0.7392 1.0964 0.111 Uiso 1 1 calc R . .
C41 C 0.0842(10) 0.6977(9) 1.1463(8) 0.080(3) Uani 1 1 d . . .
H41 H 0.0896 0.6423 1.2022 0.096 Uiso 1 1 calc R . .
C42 C 0.1761(8) 0.7276(8) 1.1178(6) 0.057(2) Uani 1 1 d . . .
C43 C 0.3151(6) 0.9011(7) 0.9713(5) 0.046(2) Uani 1 1 d . . .
C44 C 0.3336(7) 0.9844(7) 0.9944(5) 0.046(2) Uani 1 1 d . . .
C45 C 0.3163(6) 0.9092(7) 0.8898(5) 0.047(2) Uani 1 1 d . B .
C46 C 0.3502(7) 0.9840(7) 0.8177(5) 0.047(2) Uani 1 1 d . . .
C47 C 0.4326(7) 1.0224(7) 0.8286(5) 0.047(2) Uani 1 1 d . . .
H47 H 0.4704 0.9992 0.8851 0.056 Uiso 1 1 calc R . .
C48 C 0.4615(7) 1.0946(8) 0.7585(6) 0.062(2) Uani 1 1 d . . .
H48 H 0.5197 1.1195 0.7674 0.074 Uiso 1 1 calc R . .
C49 C 0.4072(9) 1.1306(8) 0.6766(6) 0.069(3) Uani 1 1 d . . .
H49 H 0.4259 1.1816 0.6287 0.082 Uiso 1 1 calc R . .
C50 C 0.3236(9) 1.0910(9) 0.6642(6) 0.078(3) Uani 1 1 d . . .
H50 H 0.2863 1.1139 0.6076 0.093 Uiso 1 1 calc R . .
C51 C 0.2958(7) 1.0195(7) 0.7337(5) 0.058(2) Uani 1 1 d . . .
H51 H 0.2386 0.9934 0.7249 0.069 Uiso 1 1 calc R . .
C52 C 0.3648(8) 0.7301(8) 0.8839(5) 0.051(2) Uani 1 1 d . B .
C53 C 0.3172(8) 0.6616(8) 0.8559(5) 0.057(2) Uani 1 1 d . . .
C54 C 0.273(3) 0.599(3) 0.9310(13) 0.083(7) Uiso 0.71(6) 1 d P B 3
H54A H 0.2097 0.6542 0.9468 0.124 Uiso 0.71(6) 1 calc PR B 3
H54B H 0.3379 0.5488 0.9799 0.124 Uiso 0.71(6) 1 calc PR B 3
H54C H 0.2413 0.5528 0.9158 0.124 Uiso 0.71(6) 1 calc PR B 3
C54' C 0.215(6) 0.650(6) 0.908(3) 0.072(16) Uiso 0.29(6) 1 d P B 4
H54D H 0.1635 0.7250 0.9071 0.109 Uiso 0.29(6) 1 calc PR B 4
H54E H 0.2489 0.5945 0.9675 0.109 Uiso 0.29(6) 1 calc PR B 4
H54F H 0.1684 0.6244 0.8813 0.109 Uiso 0.29(6) 1 calc PR B 4
C55 C 0.4043(12) 0.5766(10) 0.8402(8) 0.129(5) Uani 1 1 d . B .
H55A H 0.3690 0.5350 0.8221 0.193 Uiso 1 1 calc R . .
H55B H 0.4625 0.5234 0.8929 0.193 Uiso 1 1 calc R . .
H55C H 0.4437 0.6106 0.7945 0.193 Uiso 1 1 calc R . .
C56 C 0.2273(11) 0.7385(10) 0.7731(7) 0.114(4) Uani 1 1 d . B .
H56A H 0.1621 0.7993 0.7822 0.171 Uiso 1 1 calc R . .
H56B H 0.1960 0.6928 0.7568 0.171 Uiso 1 1 calc R . .
H56C H 0.2659 0.7728 0.7268 0.171 Uiso 1 1 calc R . .
O1 O 0.7847(5) 0.6745(5) 0.5428(3) 0.0505(14) Uani 1 1 d . C .
O2 O 0.7709(4) 0.8409(5) 0.7296(3) 0.0457(14) Uani 1 1 d . . .
O3 O 0.9576(6) 0.7084(6) 0.7666(4) 0.083(2) Uani 1 1 d . . .
O4 O 0.2875(5) 0.6784(5) 1.1677(4) 0.0590(15) Uani 1 1 d . . .
O5 O 0.2790(5) 0.8352(5) 0.8723(3) 0.0472(14) Uani 1 1 d . . .
O6 O 0.4626(6) 0.7010(6) 0.9143(5) 0.095(2) Uani 1 1 d . . .
Br1 Br 1.34551(8) 0.60824(9) 0.46037(6) 0.0748(4) Uani 1 1 d . . .
Br2 Br 0.85041(9) 0.59436(11) 1.28975(7) 0.0919(5) Uani 1 1 d . . .
N1 N 0.8405(5) 1.0480(6) 0.4501(5) 0.0533(19) Uani 1 1 d . . .
N2 N 0.3450(6) 1.0485(7) 1.0168(4) 0.062(2) Uani 1 1 d . . .

loop_
_atom_site_aniso_label
_atom_site_aniso_U_11
_atom_site_aniso_U_22
_atom_site_aniso_U_33
_atom_site_aniso_U_23
_atom_site_aniso_U_13
_atom_site_aniso_U_12
C1 0.044(5) 0.049(6) 0.051(5) -0.027(5) 0.013(4) -0.019(4)
C2 0.040(5) 0.046(6) 0.065(6) -0.021(5) -0.002(4) -0.020(4)
C3 0.042(5) 0.058(6) 0.050(5) -0.032(5) 0.011(4) -0.022(5)
C4 0.050(5) 0.039(5) 0.045(5) -0.022(4) 0.011(4) -0.026(4)
C5 0.056(6) 0.050(6) 0.059(6) -0.032(5) 0.006(4) -0.026(5)
C6 0.064(6) 0.060(6) 0.053(5) -0.039(5) 0.018(4) -0.025(5)
C7 0.050(5) 0.043(6) 0.040(5) -0.010(4) -0.001(4) -0.031(5)
C8 0.029(4) 0.044(5) 0.044(5) -0.022(4) 0.006(3) -0.017(4)
C9 0.038(5) 0.063(6) 0.038(5) -0.020(5) 0.006(4) -0.028(5)
C10 0.044(5) 0.084(7) 0.046(5) -0.027(5) 0.008(4) -0.036(5)
C11 0.052(6) 0.082(8) 0.067(6) -0.039(6) 0.007(4) -0.029(6)
C12 0.041(6) 0.146(11) 0.088(8) -0.049(8) 0.029(5) -0.055(7)
C13 0.087(8) 0.090(8) 0.087(7) -0.048(7) 0.010(6) -0.063(7)
C14 0.041(5) 0.082(7) 0.057(5) -0.036(5) 0.013(4) -0.038(5)
C15 0.025(4) 0.050(5) 0.035(4) -0.013(4) 0.006(3) -0.021(4)
C16 0.036(5) 0.062(6) 0.039(5) -0.026(5) 0.004(4) -0.025(5)
C17 0.040(5) 0.055(6) 0.035(5) -0.015(4) 0.009(3) -0.025(4)
C18 0.042(5) 0.054(6) 0.047(5) -0.030(5) 0.016(4) -0.022(4)
C19 0.053(5) 0.066(6) 0.039(5) -0.023(5) 0.010(4) -0.035(5)
C20 0.060(6) 0.059(6) 0.058(6) -0.023(5) 0.006(4) -0.035(5)
C21 0.082(7) 0.083(8) 0.071(7) -0.042(6) 0.008(5) -0.052(6)
C22 0.107(8) 0.086(8) 0.076(7) -0.058(7) 0.040(6) -0.061(7)
C23 0.059(6) 0.081(7) 0.058(6) -0.037(6) 0.029(4) -0.037(5)
C24 0.075(7) 0.073(8) 0.044(5) -0.024(6) 0.016(5) -0.054(7)
C25 0.100(8) 0.072(8) 0.057(6) -0.016(6) 0.017(6) -0.068(7)
C26 0.124(10) 0.132(11) 0.091(8) -0.012(8) -0.005(7) -0.097(9)
C27 0.172(14) 0.144(14) 0.091(9) 0.051(9) -0.021(9) -0.114(12)
C29 0.056(6) 0.056(6) 0.057(6) -0.021(5) 0.003(4) -0.026(5)
C30 0.060(6) 0.068(7) 0.038(5) -0.010(5) 0.011(4) -0.035(5)
C31 0.056(6) 0.056(6) 0.045(5) -0.014(5) 0.010(4) -0.032(5)
C32 0.049(5) 0.037(5) 0.045(5) -0.019(4) 0.013(4) -0.016(4)
C33 0.064(6) 0.053(6) 0.041(5) -0.015(5) 0.007(4) -0.025(5)
C34 0.087(7) 0.069(7) 0.031(5) -0.010(5) 0.007(5) -0.044(6)
C35 0.059(6) 0.053(6) 0.042(5) -0.018(5) 0.016(5) -0.028(5)
C36 0.050(5) 0.053(6) 0.057(6) -0.030(5) 0.015(4) -0.032(5)
C37 0.060(6) 0.067(7) 0.061(6) -0.040(6) 0.025(5) -0.040(5)
C38 0.062(6) 0.078(7) 0.075(7) -0.040(6) 0.014(5) -0.040(6)
C39 0.056(7) 0.100(9) 0.102(9) -0.047(8) 0.018(6) -0.049(7)
C40 0.079(9) 0.101(10) 0.140(12) -0.071(10) 0.042(8) -0.059(8)
C41 0.086(8) 0.089(9) 0.103(9) -0.049(7) 0.048(7) -0.064(7)
C42 0.070(7) 0.056(7) 0.067(7) -0.035(6) 0.023(5) -0.037(6)
C43 0.046(5) 0.052(6) 0.048(5) -0.023(5) 0.009(4) -0.028(4)
C44 0.050(5) 0.054(6) 0.041(5) -0.019(5) 0.009(4) -0.027(5)
C45 0.038(5) 0.057(6) 0.050(5) -0.025(5) 0.005(4) -0.020(4)
C46 0.047(5) 0.055(6) 0.046(5) -0.027(5) 0.011(4) -0.020(5)
C47 0.050(5) 0.054(6) 0.049(5) -0.027(5) 0.014(4) -0.029(5)
C48 0.066(6) 0.069(7) 0.072(7) -0.034(6) 0.021(5) -0.044(5)
C49 0.094(7) 0.074(7) 0.040(6) -0.017(5) 0.020(5) -0.043(6)
C50 0.109(8) 0.081(8) 0.029(5) 0.003(5) -0.008(5) -0.052(7)
C51 0.066(6) 0.064(7) 0.048(6) -0.027(5) -0.002(4) -0.028(5)
C52 0.047(6) 0.057(7) 0.055(5) -0.027(5) 0.003(4) -0.026(5)
C53 0.074(6) 0.052(6) 0.057(6) -0.015(5) 0.006(5) -0.045(5)
C55 0.210(15) 0.082(9) 0.161(13) -0.096(10) 0.033(10) -0.080(10)
C56 0.168(11) 0.116(10) 0.085(8) -0.028(8) -0.027(8) -0.097(9)
O1 0.053(4) 0.061(4) 0.055(3) -0.032(3) 0.009(3) -0.033(3)
O2 0.046(3) 0.058(4) 0.038(3) -0.013(3) 0.010(3) -0.034(3)
O3 0.066(5) 0.081(5) 0.075(5) -0.004(4) 0.013(4) -0.033(4)
O4 0.069(4) 0.078(5) 0.055(4) -0.034(3) 0.027(3) -0.049(4)
O5 0.049(3) 0.052(4) 0.055(3) -0.028(3) 0.004(3) -0.029(3)
O6 0.056(4) 0.087(6) 0.152(7) -0.072(5) -0.012(4) -0.018(4)
Br1 0.0563(6) 0.0949(9) 0.0856(8) -0.0483(7) 0.0303(5) -0.0334(6)
Br2 0.0780(8) 0.1127(10) 0.0675(7) -0.0173(7) -0.0129(5) -0.0417(7)
N1 0.051(4) 0.062(5) 0.046(4) -0.018(4) 0.015(3) -0.027(4)
N2 0.068(5) 0.074(6) 0.066(5) -0.038(5) 0.014(4) -0.043(5)

loop_
_atom_type_symbol
_atom_type_description
_atom_type_scat_dispersion_real
_atom_type_scat_dispersion_imag
_atom_type_scat_source
C C 0.0033 0.0016 'International Tables Vol C Tables 4.2.6.8 and 6.1.1.4'
H H 0.0000 0.0000 'International Tables Vol C Tables 4.2.6.8 and 6.1.1.4'
O O 0.0106 0.0060 'International Tables Vol C Tables 4.2.6.8 and 6.1.1.4'
Br Br -0.2901 2.4595 'International Tables Vol C Tables 4.2.6.8 and 6.1.1.4'
N N 0.0061 0.0033 'International Tables Vol C Tables 4.2.6.8 and 6.1.1.4'

loop_
_geom_angle_atom_site_label_1
_geom_angle_atom_site_label_2
_geom_angle_atom_site_label_3
_geom_angle
C6 C1 C2 119.7(7)
C6 C1 Br1 121.6(6)
C2 C1 Br1 118.7(6)
C3 C2 C1 119.8(7)
C3 C2 H2 120.1
C1 C2 H2 120.1
C4 C3 C2 120.8(7)
C4 C3 H3 119.6
C2 C3 H3 119.6
C3 C4 C5 119.8(7)
C3 C4 C7 121.1(7)
C5 C4 C7 119.0(7)
C6 C5 C4 118.6(7)
C6 C5 H5 120.7
C4 C5 H5 120.7
C1 C6 C5 121.4(7)
C1 C6 H6 119.3
C5 C6 H6 119.3
C8 C7 O1 110.9(6)
C8 C7 C4 133.4(7)
O1 C7 C4 115.7(7)
C7 C8 C9 106.3(7)
C7 C8 C15 126.8(6)
C9 C8 C15 126.8(7)
C10 C9 C14 120.6(7)
C10 C9 C8 133.7(8)
C14 C9 C8 105.7(7)
C11 C10 C9 118.1(8)
C11 C10 H10 120.9
C9 C10 H10 120.9
C10 C11 C12 120.1(8)
C10 C11 H11 119.9
C12 C11 H11 119.9
C13 C12 C11 123.0(9)
C13 C12 H12 118.5
C11 C12 H12 118.5
C12 C13 C14 115.2(9)
C12 C13 H13 122.4
C14 C13 H13 122.4
O1 C14 C9 110.9(7)
O1 C14 C13 126.1(8)
C9 C14 C13 123.0(8)
C17 C15 C16 121.4(7)
C17 C15 C8 121.9(7)
C16 C15 C8 116.7(6)
N1 C16 C15 176.1(8)
C15 C17 O2 116.1(7)
C15 C17 C18 128.5(7)
O2 C17 C18 115.4(6)
C19 C18 C23 118.8(7)
C19 C18 C17 123.3(6)
C23 C18 C17 117.8(7)
C18 C19 C20 122.2(7)
C18 C19 H19 118.9
C20 C19 H19 118.9
C21 C20 C19 118.8(8)
C21 C20 H20 120.6
C19 C20 H20 120.6
C20 C21 C22 120.7(8)
C20 C21 H21 119.7
C22 C21 H21 119.7
C23 C22 C21 120.2(8)
C23 C22 H22 119.9
C21 C22 H22 119.9
C22 C23 C18 119.2(8)
C22 C23 H23 120.4
C18 C23 H23 120.4
O3 C24 O2 119.9(8)
O3 C24 C25 127.1(10)
O2 C24 C25 113.0(9)
C28 C25 C26 122.6(15)
C28 C25 C24 111.0(10)
C26 C25 C24 108.4(8)
C28 C25 C27 99.1(15)
C26 C25 C27 106.3(9)
C24 C25 C27 108.2(9)
C28 C25 C28' 33.4(10)
C26 C25 C28' 94.7(16)
C24 C25 C28' 108.8(12)
C27 C25 C28' 128.3(15)
C25 C26 H26A 109.5
C25 C26 H26B 109.5
H26A C26 H26B 109.5
C25 C26 H26C 109.5
H26A C26 H26C 109.5
H26B C26 H26C 109.5
C25 C27 H27A 109.5
C25 C27 H27B 109.5
H27A C27 H27B 109.5
C25 C27 H27C 109.5
H27A C27 H27C 109.5
H27B C27 H27C 109.5
C25 C28 H28A 109.5
C25 C28 H28B 109.5
H28A C28 H28B 109.5
C25 C28 H28C 109.5
H28A C28 H28C 109.5
H28B C28 H28C 109.5
C25 C28' H28D 109.5
C25 C28' H28E 109.5
H28D C28' H28E 109.5
C25 C28' H28F 109.5
H28D C28' H28F 109.5
H28E C28' H28F 109.5
C30 C29 C34 120.0(8)
C30 C29 Br2 120.7(7)
C34 C29 Br2 119.4(7)
C31 C30 C29 121.0(8)
C31 C30 H30 119.5
C29 C30 H30 119.5
C30 C31 C32 120.3(8)
C30 C31 H31 119.8
C32 C31 H31 119.8
C33 C32 C31 118.2(8)
C33 C32 C35 120.4(7)
C31 C32 C35 121.4(7)
C34 C33 C32 121.1(8)
C34 C33 H33 119.5
C32 C33 H33 119.5
C33 C34 C29 119.4(8)
C33 C34 H34 120.3
C29 C34 H34 120.3
C36 C35 O4 111.9(8)
C36 C35 C32 132.9(8)
O4 C35 C32 115.2(7)
C35 C36 C37 106.7(8)
C35 C36 C43 128.5(8)
C37 C36 C43 124.7(8)
C42 C37 C38 120.5(8)
C42 C37 C36 105.2(8)
C38 C37 C36 134.3(9)
C39 C38 C37 116.5(9)
C39 C38 H38 121.7
C37 C38 H38 121.7
C40 C39 C38 120.1(10)
C40 C39 H39 120.0
C38 C39 H39 120.0
C39 C40 C41 125.4(10)
C39 C40 H40 117.3
C41 C40 H40 117.3
C42 C41 C40 112.2(10)
C42 C41 H41 123.9
C40 C41 H41 123.9
C37 C42 C41 125.1(10)
C37 C42 O4 111.3(8)
C41 C42 O4 123.6(10)
C45 C43 C44 120.7(8)
C45 C43 C36 123.9(7)
C44 C43 C36 115.2(6)
N2 C44 C43 176.0(8)
C43 C45 O5 115.2(7)
C43 C45 C46 129.0(8)
O5 C45 C46 115.8(6)
C47 C46 C51 118.4(8)
C47 C46 C45 122.6(7)
C51 C46 C45 119.0(8)
C46 C47 C48 121.0(8)
C46 C47 H47 119.5
C48 C47 H47 119.5
C49 C48 C47 120.7(8)
C49 C48 H48 119.7
C47 C48 H48 119.7
C48 C49 C50 119.1(8)
C48 C49 H49 120.5
C50 C49 H49 120.5
C51 C50 C49 119.9(8)
C51 C50 H50 120.1
C49 C50 H50 120.1
C50 C51 C46 121.0(8)
C50 C51 H51 119.5
C46 C51 H51 119.5
O6 C52 O5 120.3(8)
O6 C52 C53 126.9(9)
O5 C52 C53 112.8(7)
C55 C53 C54 104.2(14)
C55 C53 C52 112.7(8)
C54 C53 C52 106.6(9)
C55 C53 C56 107.0(9)
C54 C53 C56 115.6(14)
C52 C53 C56 110.7(8)
C55 C53 C54' 127(2)
C54 C53 C54' 28.5(18)
C52 C53 C54' 107.1(15)
C56 C53 C54' 90(3)
C53 C54 H54A 109.5
C53 C54 H54B 109.4
H54A C54 H54B 109.5
C53 C54 H54C 109.5
H54A C54 H54C 109.5
H54B C54 H54C 109.5
C53 C54' H54D 109.6
C53 C54' H54E 109.4
H54D C54' H54E 109.5
C53 C54' H54F 109.5
H54D C54' H54F 109.5
H54E C54' H54F 109.5
C53 C55 H55A 109.5
C53 C55 H55B 109.5
H55A C55 H55B 109.5
C53 C55 H55C 109.5
H55A C55 H55C 109.5
H55B C55 H55C 109.5
C53 C56 H56A 109.5
C53 C56 H56B 109.5
H56A C56 H56B 109.5
C53 C56 H56C 109.5
H56A C56 H56C 109.5
H56B C56 H56C 109.5
C14 O1 C7 106.2(6)
C24 O2 C17 115.9(6)
C35 O4 C42 104.9(7)
C52 O5 C45 117.1(6)

loop_
_geom_bond_atom_site_label_1
_geom_bond_atom_site_label_2
_geom_bond_distance
C1 C6 1.358(10)
C1 C2 1.385(10)
C1 Br1 1.886(7)
C2 C3 1.379(10)
C2 H2 0.9500
C3 C4 1.371(10)
C3 H3 0.9500
C4 C5 1.397(10)
C4 C7 1.477(10)
C5 C6 1.392(10)
C5 H5 0.9500
C6 H6 0.9500
C7 C8 1.370(10)
C7 O1 1.388(8)
C8 C9 1.448(9)
C8 C15 1.451(10)
C9 C10 1.384(10)
C9 C14 1.386(11)
C10 C11 1.377(11)
C10 H10 0.9500
C11 C12 1.403(13)
C11 H11 0.9500
C12 C13 1.381(12)
C12 H12 0.9500
C13 C14 1.391(11)
C13 H13 0.9500
C14 O1 1.373(9)
C15 C17 1.363(9)
C15 C16 1.435(11)
C16 N1 1.158(9)
C17 O2 1.381(9)
C17 C18 1.466(10)
C18 C19 1.363(10)
C18 C23 1.405(10)
C19 C20 1.374(11)
C19 H19 0.9500
C20 C21 1.358(11)
C20 H20 0.9500
C21 C22 1.393(12)
C21 H21 0.9500
C22 C23 1.368(11)
C22 H22 0.9500
C23 H23 0.9500
C24 O3 1.192(9)
C24 O2 1.380(10)
C24 C25 1.507(11)
C25 C28 1.404(18)
C25 C26 1.505(12)
C25 C27 1.522(15)
C25 C28' 1.66(3)
C26 H26A 0.9800
C26 H26B 0.9800
C26 H26C 0.9800
C27 H27A 0.9800
C27 H27B 0.9800
C27 H27C 0.9800
C28 H28A 0.9800
C28 H28B 0.9800
C28 H28C 0.9800
C28' H28D 0.9800
C28' H28E 0.9800
C28' H28F 0.9800
C29 C30 1.361(11)
C29 C34 1.408(11)
C29 Br2 1.901(8)
C30 C31 1.361(10)
C30 H30 0.9500
C31 C32 1.404(10)
C31 H31 0.9500
C32 C33 1.400(10)
C32 C35 1.457(11)
C33 C34 1.355(11)
C33 H33 0.9500
C34 H34 0.9500
C35 C36 1.337(11)
C35 O4 1.379(9)
C36 C37 1.458(11)
C36 C43 1.497(11)
C37 C42 1.361(11)
C37 C38 1.421(11)
C38 C39 1.382(12)
C38 H38 0.9500
C39 C40 1.373(14)
C39 H39 0.9500
C40 C41 1.405(14)
C40 H40 0.9500
C41 C42 1.385(12)
C41 H41 0.9500
C42 O4 1.394(10)
C43 C45 1.350(10)
C43 C44 1.453(11)
C44 N2 1.150(9)
C45 O5 1.404(9)
C45 C46 1.457(11)
C46 C47 1.369(10)
C46 C51 1.400(10)
C47 C48 1.384(11)
C47 H47 0.9500
C48 C49 1.367(11)
C48 H48 0.9500
C49 C50 1.402(12)
C49 H49 0.9500
C50 C51 1.366(12)
C50 H50 0.9500
C51 H51 0.9500
C52 O6 1.173(9)
C52 O5 1.370(9)
C52 C53 1.509(11)
C53 C55 1.370(13)
C53 C54 1.485(16)
C53 C56 1.523(13)
C53 C54' 1.56(4)
C54 H54A 0.9800
C54 H54B 0.9800
C54 H54C 0.9800
C54' H54D 0.9800
C54' H54E 0.9800
C54' H54F 0.9800
C55 H55A 0.9800
C55 H55B 0.9800
C55 H55C 0.9800
C56 H56A 0.9800
C56 H56B 0.9800
C56 H56C 0.9800
